data_4116969
loop_
_publ_author_name
'Kazushi Mashima'
'Mitsuhiro Tanaka'
'Kazuhide Tani'
'Akira Nakamura'
'Sadamu Takeda'
'Wasuke Mori'
'Kizashi Yamaguchi'

_publ_section_title
;
 Elongation of the Quadruple CrII-CrII Bond Induced by Two PtMe2 Moieties
 in the Linearly Aligned Tetrametal System, PtMe2...Cr-Cr...PtMe2
;
_journal_name_full 'Journal of the American Chemical Society'
_journal_page_first 4307
_journal_page_last 4308
_journal_paper_doi 10.1021/ja964052t
_journal_volume 119
_journal_year 1997
_chemical_formula_sum 'C64 H64 Cr2 N4 O4 P4 Pt2'
_space_group_IT_number 14
_symmetry_cell_setting monoclinic
_symmetry_Int_Tables_number 14
_symmetry_space_group_name_Hall '-P 2yn'
_symmetry_space_group_name_H-M 'P 1 21/n 1'
_audit_creation_date 'Fri Nov 29 09:53:33 1996'
_audit_creation_method 'from TEXRAY.INF file'
_cell_angle_alpha 90
_cell_angle_beta 99.74(3)
_cell_angle_gamma 90
_cell_formula_units_Z 4.00
_cell_length_a 15.58(1)
_cell_length_b 17.534(4)
_cell_length_c 28.455(7)
_cell_measurement_reflns_used 20
_cell_measurement_temperature 20.0
_cell_volume 7661(6)
_computing_cell_refinement 'MSC/AFC Diffractometer Control'
_computing_data_collection 'MSC/AFC Diffractometer Control'
_computing_data_reduction 'teXsan: PROCESS (MSC)'
_computing_publication_material 'teXsan: FINISH (MSC)'
_computing_structure_refinement 'teXsan: LS (MSC)'
_computing_structure_solution SHELXS86
_diffrn_ambient_temperature 20.0
_diffrn_measurement_device unknown
_diffrn_measurement_method 'omega scans with profile analysis'
_diffrn_orient_matrix_UB_11 -0.00550
_diffrn_orient_matrix_UB_12 -0.00285
_diffrn_orient_matrix_UB_13 0.03447
_diffrn_orient_matrix_UB_21 0.06479
_diffrn_orient_matrix_UB_22 -0.00317
_diffrn_orient_matrix_UB_23 0.00886
_diffrn_orient_matrix_UB_31 0.00333
_diffrn_orient_matrix_UB_32 0.05687
_diffrn_orient_matrix_UB_33 0.00222
_diffrn_radiation_monochromator graphite
_diffrn_radiation_source 'Rigaku rotating anode'
_diffrn_radiation_type MoKalpha
_diffrn_radiation_wavelength 0.7107
_diffrn_reflns_av_R_equivalents 0.00
_diffrn_reflns_limit_h_max 0
_diffrn_reflns_limit_h_min -20
_diffrn_reflns_limit_k_max 0
_diffrn_reflns_limit_k_min -19
_diffrn_reflns_limit_l_max 4
_diffrn_reflns_limit_l_min -19
_diffrn_reflns_number 18842
_diffrn_reflns_theta_max 27.5047
_diffrn_standards_decay_% 0.00
_diffrn_standards_interval_count 100
_diffrn_standards_number 3
_exptl_absorpt_coefficient_mu 4.0246
_exptl_crystal_colour red
_exptl_crystal_density_diffrn 1.362
_exptl_crystal_description prism
_exptl_crystal_F_000 3088.00
_exptl_crystal_size_max 0.200
_exptl_crystal_size_min 0.200
_refine_diff_density_max -7.23770
_refine_diff_density_min 6.63920
_refine_ls_extinction_coef 0.00000
_refine_ls_extinction_method Zachariasen_type_2_gaussian_isotropic
_refine_ls_goodness_of_fit_obs 2.750
_refine_ls_matrix_type diagonal
_refine_ls_number_parameters 805
_refine_ls_number_reflns 8097
_refine_ls_number_restraints 0
_refine_ls_R_factor_obs 0.0640
_refine_ls_shift/esd_max 17.1830
_refine_ls_structure_factor_coef F
_refine_ls_weighting_scheme sigma
_refine_ls_wR_factor_obs 0.0640
_cod_data_source_file ja964052t_1.cif
_cod_data_source_block Cr2Pt2Me4(pyphos)4
_cod_original_cell_volume 7663(4)
_cod_original_sg_symbol_H-M 'P 21/n '
_cod_original_formula_sum 'C64 H64 N4 O4 P4 Cr2 Pt2'
_cod_database_code 4116969

loop_
_symmetry_equiv_pos_as_xyz
'   +x,   +y,   +z'
1/2-x,1/2+y,1/2-z
'   -x,   -y,   -z'
1/2+x,1/2-y,1/2+z

loop_
_atom_site_aniso_label
_atom_site_aniso_U_11
_atom_site_aniso_U_22
_atom_site_aniso_U_33
_atom_site_aniso_U_12
_atom_site_aniso_U_13
_atom_site_aniso_U_23
Pt1 0.0423(5) 0.0335(4) 0.0526(5) -0.0022(4) 0.0005(4) 0.0027(4)
Pt2 0.0483(5) 0.0359(4) 0.0462(4) -0.0019(4) 0.0057(4) 0.0023(4)
Cr1 0.045(2) 0.035(2) 0.046(2) -0.002(2) 0.001(2) 0.001(1)
Cr2 0.047(2) 0.034(2) 0.045(2) -0.002(2) 0.002(2) 0.000(1)
P1 0.061(4) 0.035(3) 0.044(3) -0.002(3) 0.003(3) 0.002(2)
P2 0.050(4) 0.038(3) 0.051(3) -0.004(3) 0.007(3) 0.002(2)
P3 0.047(4) 0.043(3) 0.047(3) 0.002(3) 0.009(3) 0.004(2)
P4 0.040(3) 0.034(3) 0.057(3) -0.002(3) -0.002(3) 0.000(2)
O1 0.06(1) 0.028(7) 0.068(9) -0.002(7) -0.013(8) 0.000(7)
O2 0.046(9) 0.034(7) 0.071(9) -0.005(7) 0.014(7) 0.004(7)
O3 0.048(9) 0.040(7) 0.044(7) 0.000(7) 0.009(7) -0.001(6)
O4 0.051(10) 0.050(9) 0.061(9) -0.006(8) 0.003(8) -0.005(7)
N1 0.04(1) 0.05(1) 0.06(1) 0.004(9) 0.001(9) -0.002(8)
N2 0.04(1) 0.036(9) 0.046(9) 0.001(9) 0.004(8) 0.003(7)
N3 0.033(10) 0.028(8) 0.05(1) -0.001(8) 0.003(8) 0.003(7)
N4 0.05(1) 0.035(9) 0.039(9) -0.003(9) 0.006(8) -0.011(7)
C1 0.05(1) 0.03(1) 0.04(1) 0.004(10) 0.01(1) 0.013(9)
C2 0.08(2) 0.04(1) 0.05(1) 0.00(1) 0.00(1) -0.01(1)
C3 0.11(2) 0.03(1) 0.05(1) 0.00(1) -0.01(1) 0.001(10)
C4 0.08(2) 0.04(1) 0.06(1) 0.00(1) -0.01(1) -0.01(1)
C5 0.05(1) 0.05(1) 0.04(1) 0.00(1) 0.01(1) 0.010(10)
C6 0.08(2) 0.04(1) 0.04(1) 0.02(1) 0.02(1) 0.002(9)
C7 0.11(2) 0.05(1) 0.06(1) 0.03(1) 0.04(1) 0.03(1)
C8 0.07(2) 0.05(2) 0.12(2) 0.03(1) 0.05(2) 0.02(2)
C9 0.11(3) 0.06(2) 0.07(2) 0.04(2) -0.01(2) 0.01(1)
C10 0.07(2) 0.03(1) 0.08(2) 0.02(1) 0.00(2) -0.01(1)
C11 0.09(2) 0.04(1) 0.04(1) 0.02(1) 0.00(1) -0.003(10)
C12 0.04(1) 0.04(1) 0.06(1) -0.01(1) 0.01(1) -0.01(1)
C13 0.05(2) 0.09(2) 0.07(2) -0.01(2) 0.00(1) 0.00(1)
C14 0.09(2) 0.10(2) 0.09(2) -0.04(2) 0.01(2) -0.03(2)
C15 0.08(2) 0.11(2) 0.11(2) 0.07(2) -0.04(2) -0.05(2)
C16 0.15(3) 0.08(2) 0.10(2) -0.06(2) 0.04(2) -0.02(2)
C17 0.04(1) 0.08(2) 0.09(2) 0.01(1) 0.01(1) -0.01(1)
C21 0.05(2) 0.04(1) 0.05(1) 0.00(1) 0.01(1) 0.004(10)
C22 0.04(1) 0.05(1) 0.09(2) 0.00(1) 0.00(1) 0.00(1)
C23 0.04(1) 0.05(1) 0.11(2) 0.01(1) 0.01(1) 0.01(1)
C24 0.04(1) 0.06(1) 0.07(2) 0.00(1) 0.02(1) 0.00(1)
C25 0.05(1) 0.03(1) 0.06(1) -0.01(1) -0.01(1) 0.006(10)
C26 0.03(1) 0.03(1) 0.10(2) -0.01(1) -0.02(1) 0.00(1)
C27 0.06(2) 0.04(1) 0.12(2) -0.01(1) -0.01(2) -0.01(1)
C28 0.09(2) 0.02(1) 0.18(3) 0.01(1) -0.04(2) 0.00(2)
C29 0.08(2) 0.10(2) 0.07(2) -0.01(2) 0.00(2) 0.02(2)
C30 0.07(2) 0.06(2) 0.07(2) -0.01(1) 0.01(1) 0.00(1)
C31 0.09(2) 0.06(1) 0.03(1) -0.02(1) 0.00(1) 0.02(1)
C32 0.06(2) 0.04(1) 0.05(1) 0.01(1) 0.01(1) 0.00(1)
C33 0.12(2) 0.06(1) 0.03(1) 0.02(2) 0.01(1) -0.01(1)
C34 0.16(3) 0.07(2) 0.06(2) 0.06(2) 0.01(2) 0.01(1)
C35 0.06(2) 0.05(2) 0.17(3) 0.03(1) -0.03(2) -0.05(2)
C36 0.15(3) 0.12(3) 0.07(2) 0.02(2) 0.03(2) -0.01(2)
C37 0.07(2) 0.06(2) 0.09(2) 0.00(1) -0.01(2) -0.02(1)
C41 0.05(1) 0.03(1) 0.04(1) 0.01(1) 0.01(1) -0.001(9)
C42 0.05(2) 0.06(1) 0.05(1) 0.00(1) 0.01(1) -0.01(1)
C43 0.06(2) 0.04(1) 0.07(2) -0.01(1) 0.01(1) -0.01(1)
C44 0.05(1) 0.04(1) 0.06(1) 0.00(1) 0.02(1) -0.014(9)
C45 0.05(1) 0.04(1) 0.04(1) 0.01(1) 0.01(1) -0.003(9)
C46 0.04(1) 0.05(1) 0.07(1) -0.01(1) -0.01(1) 0.02(1)
C47 0.09(2) 0.10(2) 0.04(1) 0.01(2) 0.02(1) 0.00(1)
C48 0.09(2) 0.11(2) 0.05(2) -0.01(2) 0.00(1) 0.00(2)
C49 0.11(3) 0.14(3) 0.03(1) -0.06(2) -0.02(1) 0.02(2)
C50 0.10(2) 0.08(2) 0.06(2) -0.01(2) -0.03(2) 0.02(1)
C51 0.05(2) 0.06(2) 0.08(2) -0.02(1) -0.01(1) 0.02(1)
C52 0.04(1) 0.06(1) 0.04(1) 0.01(1) -0.002(10) -0.009(10)
C53 0.07(2) 0.05(1) 0.07(1) 0.01(1) -0.01(1) -0.01(1)
C54 0.06(2) 0.07(2) 0.10(2) 0.01(2) 0.02(2) -0.01(1)
C55 0.07(2) 0.07(2) 0.10(2) 0.00(2) -0.02(2) 0.00(2)
C56 0.05(2) 0.12(2) 0.07(2) 0.00(2) -0.01(1) -0.01(2)
C57 0.03(1) 0.08(2) 0.07(1) 0.00(1) 0.01(1) 0.00(1)
C61 0.04(1) 0.03(1) 0.06(1) -0.01(1) -0.02(1) -0.02(1)
C62 0.03(1) 0.05(1) 0.06(1) -0.01(1) 0.01(1) -0.01(1)
C63 0.10(2) 0.03(1) 0.07(1) 0.01(1) -0.03(1) 0.00(1)
C64 0.06(2) 0.04(1) 0.06(1) 0.01(1) -0.01(1) -0.01(1)
C65 0.04(1) 0.03(1) 0.05(1) 0.002(10) -0.005(10) -0.001(9)
C66 0.06(2) 0.03(1) 0.06(1) 0.00(1) -0.02(1) -0.005(9)
C67 0.05(1) 0.05(1) 0.07(1) 0.01(1) 0.00(1) 0.01(1)
C68 0.09(2) 0.06(1) 0.06(1) -0.01(1) -0.02(1) 0.00(1)
C69 0.09(2) 0.06(2) 0.11(2) 0.02(2) -0.05(2) 0.01(1)
C70 0.09(2) 0.06(2) 0.09(2) -0.02(2) -0.03(2) 0.00(1)
C71 0.07(2) 0.04(1) 0.08(2) -0.01(1) -0.01(1) 0.01(1)
C72 0.05(2) 0.05(1) 0.04(1) 0.02(1) -0.01(1) -0.016(10)
C73 0.05(1) 0.04(1) 0.12(2) -0.01(1) 0.01(1) -0.02(1)
C74 0.05(2) 0.07(2) 0.10(2) 0.00(1) 0.01(2) -0.03(1)
C75 0.06(2) 0.10(2) 0.08(2) 0.01(2) 0.01(2) -0.03(2)
C76 0.08(2) 0.08(2) 0.06(2) 0.02(2) -0.01(1) -0.01(1)
C77 0.07(2) 0.06(1) 0.06(1) 0.01(1) -0.01(1) -0.01(1)
C81 0.05(1) 0.05(1) 0.04(1) 0.00(1) -0.01(1) -0.005(9)
C82 0.02(1) 0.06(1) 0.15(2) 0.00(1) -0.02(1) -0.03(2)
C91 0.06(2) 0.06(1) 0.07(1) 0.00(1) -0.02(1) 0.00(1)
C92 0.04(1) 0.06(1) 0.06(1) 0.00(1) 0.03(1) 0.00(1)

loop_
_atom_site_label
_atom_site_fract_x
_atom_site_fract_y
_atom_site_fract_z
_atom_site_U_iso_or_equiv
_atom_site_thermal_displace_type
Pt1 0.42714(6) 0.44458(4) 0.23479(3) 0.0437 Uij
Pt2 0.52081(6) 0.78645(4) 0.06400(3) 0.0437 Uij
Cr1 0.4595(2) 0.5651(2) 0.17538(10) 0.0429 Uij
Cr2 0.4899(2) 0.6673(2) 0.12514(10) 0.0427 Uij
P1 0.4107(4) 0.7321(3) 0.0098(2) 0.0473 Uij
P2 0.4338(4) 0.8535(3) 0.1052(2) 0.0464 Uij
P3 0.4127(4) 0.5407(3) 0.2869(2) 0.0456 Uij
P4 0.5765(4) 0.4312(3) 0.2537(2) 0.0449 Uij
O1 0.4282(9) 0.5063(6) 0.1165(4) 0.0543 Uij
O2 0.3429(8) 0.6092(7) 0.1678(4) 0.0498 Uij
O3 0.5518(8) 0.7141(7) 0.1850(4) 0.0438 Uij
O4 0.5968(9) 0.6096(7) 0.1183(4) 0.0547 Uij
N1 0.4271(10) 0.6063(8) 0.0626(5) 0.0474 Uij
N2 0.3724(10) 0.7222(8) 0.1346(5) 0.0414 Uij
N3 0.4996(10) 0.6348(8) 0.2366(5) 0.0388 Uij
N4 0.588(1) 0.5187(8) 0.1790(5) 0.0412 Uij
C1 0.418(1) 0.5285(10) 0.0718(6) 0.0419 Uij
C2 0.397(1) 0.477(1) 0.0337(7) 0.0570 Uij
C3 0.390(2) 0.499(1) -0.0111(7) 0.0666 Uij
C4 0.396(1) 0.578(1) -0.0211(7) 0.0632 Uij
C5 0.411(1) 0.629(1) 0.0157(6) 0.0476 Uij
C6 0.421(1) 0.756(1) -0.0519(6) 0.0508 Uij
C7 0.489(2) 0.802(1) -0.0584(7) 0.0690 Uij
C8 0.492(2) 0.822(1) -0.1052(9) 0.0781 Uij
C9 0.432(2) 0.793(1) -0.1456(8) 0.0843 Uij
C10 0.369(2) 0.748(1) -0.1354(8) 0.0651 Uij
C11 0.358(1) 0.728(1) -0.0899(7) 0.0574 Uij
C12 0.295(1) 0.750(1) 0.0075(7) 0.0471 Uij
C13 0.246(2) 0.698(1) 0.0229(8) 0.0715 Uij
C14 0.155(2) 0.714(2) 0.0201(9) 0.0931 Uij
C15 0.124(2) 0.785(2) -0.0038(10) 0.1081 Uij
C16 0.178(2) 0.835(2) -0.0200(10) 0.1066 Uij
C17 0.263(1) 0.817(1) -0.0133(8) 0.0675 Uij
C21 0.318(1) 0.677(1) 0.1524(7) 0.0488 Uij
C22 0.229(1) 0.699(1) 0.1564(7) 0.0615 Uij
C23 0.205(1) 0.772(1) 0.1394(8) 0.0673 Uij
C24 0.262(1) 0.821(1) 0.1222(7) 0.0565 Uij
C25 0.344(1) 0.794(1) 0.1198(6) 0.0483 Uij
C26 0.382(1) 0.941(1) 0.0688(8) 0.0564 Uij
C27 0.328(2) 0.992(1) 0.0923(8) 0.0777 Uij
C28 0.298(2) 1.059(1) 0.062(1) 0.1046 Uij
C29 0.322(2) 1.068(2) 0.0189(9) 0.0839 Uij
C30 0.372(2) 1.017(1) 0.0006(8) 0.0655 Uij
C31 0.404(2) 0.952(1) 0.0251(6) 0.0636 Uij
C32 0.475(1) 0.897(1) 0.1648(7) 0.0522 Uij
C33 0.441(2) 0.875(1) 0.2025(7) 0.0715 Uij
C34 0.481(2) 0.911(1) 0.2479(8) 0.0944 Uij
C35 0.549(2) 0.973(1) 0.245(1) 0.0990 Uij
C36 0.579(2) 0.994(2) 0.2057(9) 0.1117 Uij
C37 0.541(2) 0.956(1) 0.1640(8) 0.0786 Uij
C41 0.547(1) 0.6960(10) 0.2270(6) 0.0426 Uij
C42 0.590(1) 0.741(1) 0.2646(7) 0.0518 Uij
C43 0.581(1) 0.723(1) 0.3112(7) 0.0601 Uij
C44 0.530(1) 0.661(1) 0.3212(6) 0.0451 Uij
C45 0.488(1) 0.6187(10) 0.2813(6) 0.0420 Uij
C46 0.427(1) 0.515(1) 0.3499(7) 0.0555 Uij
C47 0.411(2) 0.566(1) 0.3869(7) 0.0720 Uij
C48 0.420(2) 0.543(2) 0.4317(8) 0.0821 Uij
C49 0.442(2) 0.468(2) 0.4430(7) 0.0973 Uij
C50 0.454(2) 0.417(1) 0.4106(8) 0.0855 Uij
C51 0.451(1) 0.437(1) 0.3617(8) 0.0684 Uij
C52 0.310(1) 0.594(1) 0.2824(6) 0.0465 Uij
C53 0.301(2) 0.674(1) 0.2722(7) 0.0648 Uij
C54 0.225(2) 0.708(1) 0.2734(8) 0.0748 Uij
C55 0.154(2) 0.672(1) 0.2852(9) 0.0843 Uij
C56 0.161(2) 0.591(2) 0.2947(8) 0.0827 Uij
C57 0.239(1) 0.551(1) 0.2920(7) 0.0590 Uij
C61 0.631(1) 0.549(1) 0.1446(7) 0.0497 Uij
C62 0.711(1) 0.518(1) 0.1334(6) 0.0486 Uij
C63 0.748(2) 0.456(1) 0.1583(7) 0.0688 Uij
C64 0.701(1) 0.426(1) 0.1953(7) 0.0556 Uij
C65 0.627(1) 0.4571(10) 0.2042(6) 0.0399 Uij
C66 0.614(1) 0.3329(10) 0.2696(7) 0.0522 Uij
C67 0.700(1) 0.315(1) 0.2846(7) 0.0551 Uij
C68 0.725(2) 0.238(1) 0.2969(7) 0.0735 Uij
C69 0.659(2) 0.185(1) 0.2968(9) 0.0949 Uij
C70 0.573(2) 0.203(1) 0.2849(8) 0.0863 Uij
C71 0.546(1) 0.280(1) 0.2701(7) 0.0653 Uij
C72 0.647(1) 0.487(1) 0.3006(6) 0.0506 Uij
C73 0.692(1) 0.551(1) 0.2861(8) 0.0687 Uij
C74 0.746(1) 0.592(1) 0.3251(9) 0.0734 Uij
C75 0.751(2) 0.569(2) 0.3717(9) 0.0801 Uij
C76 0.709(2) 0.507(1) 0.3845(8) 0.0761 Uij
C77 0.652(1) 0.464(1) 0.3479(7) 0.0621 Uij
C81 0.435(1) 0.3634(10) 0.1810(6) 0.0491 Uij
C82 0.292(1) 0.439(1) 0.2123(8) 0.0814 Uij
C91 0.637(1) 0.826(1) 0.1061(7) 0.0635 Uij
C92 0.608(1) 0.725(1) 0.0292(6) 0.0514 Uij

loop_
_atom_type_symbol
_atom_type_oxidation_number
_atom_type_number_in_cell
_atom_type_scat_dispersion_real
_atom_type_scat_dispersion_imag
_atom_type_scat_source
P 0 16 0.102 0.094 'International Tables'
Cr 0 8 0.321 0.624 'International Tables'
Pt 0 8 -1.703 8.390 'International Tables'
C 0 256 0.003 0.002 'International Tables'
H 0 256 0.000 0.000 'International Tables'
N 0 16 0.006 0.003 'International Tables'
O 0 16 0.011 0.006 'International Tables'

loop_
_geom_bond_atom_site_label_1
_geom_bond_atom_site_label_2
_geom_bond_distance
_geom_bond_publ_flag
Pt(1) Cr(1) 2.806(9) yes
Pt(1) P(3) 2.282(7) yes
Pt(1) P(4) 2.304(4) yes
Pt(1) C(81) 2.12(5) yes
Pt(1) C(82) 2.088(9) yes
Pt(2) Cr(2) 2.811(3) yes
Pt(2) P(1) 2.313(3) yes
Pt(2) P(2) 2.261(5) yes
Pt(2) C(91) 2.12(4) yes
Pt(2) C(92) 2.077(2) yes
Cr(1) Cr(2) 2.389(9) yes
Cr(1) O(1) 1.96(2) yes
Cr(1) O(2) 1.95(3) yes
Cr(1) N(3) 2.14(5) yes
Cr(1) N(4) 2.145(2) yes
Cr(2) O(3) 1.99(3) yes
Cr(2) O(4) 1.98(3) yes
Cr(2) N(1) 2.16(3) yes
Cr(2) N(2) 2.12(2) yes
P(1) C(5) 1.82(2) yes
P(1) C(6) 1.85(3) yes
P(1) C(12) 1.805(3) yes
P(2) C(25) 1.82(4) yes
P(2) C(26) 1.94(4) yes
P(2) C(32) 1.87(6) yes
P(3) C(45) 1.82(3) yes
P(3) C(46) 1.82(3) yes
P(3) C(52) 1.84(3) yes
P(4) C(65) 1.77(8) yes
P(4) C(66) 1.86(5) yes
P(4) C(72) 1.86(2) yes
O(1) C(1) 1.30(1) yes
O(2) C(21) 1.32(6) yes
O(3) C(41) 1.3(1) yes
O(4) C(61) 1.36(4) yes
N(1) C(1) 1.40(3) yes
N(1) C(5) 1.38(7) yes
N(2) C(21) 1.32(7) yes
N(2) C(25) 1.40(6) yes
N(3) C(41) 1.36(4) yes
N(3) C(45) 1.35(7) yes
N(4) C(61) 1.38(3) yes
N(4) C(65) 1.41(5) yes
C(1) C(2) 1.415(8) yes
C(2) C(3) 1.34(2) yes
C(3) C(4) 1.43(4) yes
C(4) C(5) 1.37(6) yes
C(6) C(7) 1.41(6) yes
C(6) C(11) 1.42(8) yes
C(7) C(8) 1.4(1) yes
C(8) C(9) 1.47(8) yes
C(9) C(10) 1.34(7) yes
C(10) C(11) 1.4(1) yes
C(12) C(13) 1.32(1) yes
C(12) C(17) 1.37(4) yes
C(13) C(14) 1.43(3) yes
C(14) C(15) 1.48(3) yes
C(15) C(16) 1.36(4) yes
C(16) C(17) 1.33(5) yes
C(21) C(22) 1.45(7) yes
C(22) C(23) 1.40(10) yes
C(23) C(24) 1.40(7) yes
C(24) C(25) 1.38(5) yes
C(26) C(27) 1.46(5) yes
C(26) C(31) 1.38(9) yes
C(27) C(28) 1.490(4) yes
C(28) C(29) 1.36(1) yes
C(29) C(30) 1.33(3) yes
C(30) C(31) 1.41(4) yes
C(32) C(33) 1.33(7) yes
C(32) C(37) 1.45(6) yes
C(33) C(34) 1.48(7) yes
C(34) C(35) 1.50(6) yes
C(35) C(36) 1.3(1) yes
C(36) C(37) 1.42(8) yes
C(41) C(42) 1.41(8) yes
C(42) C(43) 1.401(7) yes
C(43) C(44) 1.40(3) yes
C(44) C(45) 1.42(4) yes
C(46) C(47) 1.45(5) yes
C(46) C(51) 1.45(5) yes
C(47) C(48) 1.34(6) yes
C(48) C(49) 1.39(6) yes
C(49) C(50) 1.34(7) yes
C(50) C(51) 1.44(9) yes
C(52) C(53) 1.45(6) yes
C(52) C(57) 1.38(6) yes
C(53) C(54) 1.33(2) yes
C(54) C(55) 1.37(2) yes
C(55) C(56) 1.44(2) yes
C(56) C(57) 1.41(4) yes
C(61) C(62) 1.44(4) yes
C(62) C(63) 1.40(5) yes
C(63) C(64) 1.47(8) yes
C(64) C(65) 1.32(7) yes
C(66) C(67) 1.37(4) yes
C(66) C(71) 1.40(5) yes
C(67) C(68) 1.44(5) yes
C(68) C(69) 1.364(9) yes
C(69) C(70) 1.38(2) yes
C(70) C(71) 1.46(2) yes
C(72) C(73) 1.42(4) yes
C(72) C(77) 1.4(1) yes
C(73) C(74) 1.48(5) yes
C(74) C(75) 1.42(6) yes
C(75) C(76) 1.35(8) yes
C(76) C(77) 1.48(9) yes
